data_2237632
loop_
_publ_author_name
'Soudani, Sarra'
'Kefi, Riadh'
'Jelsch, Christian'
'Wenger, Emmanuel'
'Ben Nasr, Cherif'

_publ_section_title
;
 <i>o</i>-Phenylenediaminium chloride nitrate
;
_journal_coeditor_code HB7052
_journal_issue 4
_journal_name_full 'Acta Crystallographica Section E'
_journal_page_first o600
_journal_paper_doi 10.1107/S1600536813007447
_journal_volume 69
_journal_year 2013
_chemical_formula_iupac 'C6 H10 N2 2+, Cl -, N O3 -'
_chemical_formula_moiety 'C6 H10 N2 2+, Cl -, N O3 -'
_chemical_formula_sum 'C6 H10 Cl N3 O3'
_chemical_formula_weight 207.61
_chemical_name_systematic
;
<i>o</i>-Phenylenediaminium chloride nitrate
;
_space_group_IT_number 62
_symmetry_cell_setting orthorhombic
_symmetry_space_group_name_Hall '-P 2ac 2n'
_symmetry_space_group_name_H-M 'P n m a'
_atom_sites_solution_hydrogens geom
_atom_sites_solution_primary direct
_atom_sites_solution_secondary difmap
_audit_creation_method MoPro12
_cell_angle_alpha 90.
_cell_angle_beta 90.
_cell_angle_gamma 90.
_cell_formula_units_Z 4
_cell_length_a 7.3695(5)
_cell_length_b 8.2367(5)
_cell_length_c 14.2398(7)
_cell_measurement_reflns_used 64
_cell_measurement_temperature 100(2)
_cell_measurement_theta_max 20.3
_cell_measurement_theta_min 3.1
_cell_volume 864.36(9)
_computing_cell_refinement 'SCALEPACK (Otwinowski & Minor, 1997)'
_computing_data_collection 'COLLECT (Bruker, 2004)'
_computing_data_reduction 'DENZO and SCALEPACK  (Otwinowski & Minor, 1997)'
_computing_molecular_graphics 'DIAMOND (Brandenburg, 1998)'
_computing_publication_material 'publCIF (Westrip, 2010)'
_computing_structure_refinement '<i>MoPro</i> (Jelsch <i>et al.</i>, 2005)'
_computing_structure_solution 'SIR92 (Altomare <i>et al.</i>, 1994)'
_diffrn_ambient_temperature 100(2)
_diffrn_measured_fraction_theta_full 0.999
_diffrn_measured_fraction_theta_max 0.999
_diffrn_measurement_device_type 'Bruker Photon100 CMOS detector'
_diffrn_measurement_method \w
_diffrn_radiation_source 'fine-focus sealed tube'
_diffrn_radiation_type AgK\a
_diffrn_radiation_wavelength 0.56085
_diffrn_reflns_av_R_equivalents 0.049
_diffrn_reflns_av_sigmaI/netI 0.01218
_diffrn_reflns_limit_h_max 8
_diffrn_reflns_limit_h_min 0
_diffrn_reflns_limit_k_max 9
_diffrn_reflns_limit_k_min 0
_diffrn_reflns_limit_l_max 16
_diffrn_reflns_limit_l_min 0
_diffrn_reflns_number 26823
_diffrn_reflns_theta_full 19.50
_diffrn_reflns_theta_max 19.50
_diffrn_reflns_theta_min 2.46
_diffrn_standards_decay_% 0.
_diffrn_standards_interval_count 0
_diffrn_standards_interval_time 0
_diffrn_standards_number 0
_exptl_absorpt_coefficient_mu 0.223
_exptl_absorpt_correction_T_max 0.967
_exptl_absorpt_correction_T_min 0.751
_exptl_absorpt_correction_type multi-scan
_exptl_absorpt_process_details '(SADABS; Bruker, 2004)'
_exptl_crystal_colour yellow
_exptl_crystal_density_diffrn 1.596
_exptl_crystal_density_method 'not measured'
_exptl_crystal_description prismatic
_exptl_crystal_F_000 432
_exptl_crystal_size_max 0.27
_exptl_crystal_size_mid 0.20
_exptl_crystal_size_min 0.15
_refine_diff_density_max 0.27
_refine_diff_density_min -0.26
_refine_ls_extinction_method none
_refine_ls_goodness_of_fit_ref 0.801
_refine_ls_hydrogen_treatment mixed
_refine_ls_matrix_type full
_refine_ls_number_parameters 66
_refine_ls_number_reflns 812
_refine_ls_number_restraints 12
_refine_ls_restrained_S_all 0.255
_refine_ls_R_factor_all 0.0235
_refine_ls_R_factor_gt 0.0235
_refine_ls_shift/su_max -0.002
_refine_ls_shift/su_mean 0.000
_refine_ls_structure_factor_coef Fsqd
_refine_ls_weighting_details 'calc w=1/[\s^2^(Fo^2^)+(0.P)^2^+2.3P] where P=(Fo^2^+2Fc^2^)/3'
_refine_ls_weighting_scheme calc
_refine_ls_wR_factor_gt 0.0531
_refine_ls_wR_factor_ref 0.0531
_reflns_number_gt 812
_reflns_number_total 812
_reflns_threshold_expression I>2\s(I)
_cod_data_source_file hb7052.cif
_cod_data_source_block I
_cod_original_cell_volume 864.36(8)
_cod_database_code 2237632
_cod_database_fobs_code 2237632

loop_
_symmetry_equiv_pos_as_xyz
'x, y, z'
'x+1/2, -y+1/2, -z+1/2'
'-x, y+1/2, -z'
'-x+1/2, -y, z+1/2'
'-x, -y, -z'
'-x-1/2, y-1/2, z-1/2'
'x, -y-1/2, z'
'x-1/2, y, -z-1/2'

loop_
_atom_site_type_symbol
_atom_site_label
_atom_site_fract_x
_atom_site_fract_y
_atom_site_fract_z
_atom_site_U_iso_or_equiv
_atom_site_adp_type
_atom_site_calc_flag
_atom_site_occupancy
_atom_site_symmetry_multiplicity
Cl Cl1 0.84182(9) 0.25000 0.34646(4) 0.00937(9) Uani d 1 2
N N1 0.2199(3) 0.75000 0.3046(2) 0.0091(3) Uani d 1 2
O O11 0.3554(3) 0.75000 0.36140(10) 0.0098(3) Uani d 1 2
O O10 0.1566(2) 0.6174(2) 0.27870(9) 0.0143(2) Uani d 1 1
C C1 0.1707(3) 0.3346(2) 0.55260(10) 0.0117(3) Uani d 1 1
H H1 0.10400 0.40337 0.60752 0.01410 Uiso d 1 1
C C2 0.2654(3) 0.4193(2) 0.48340(10) 0.0100(2) Uani d 1 1
H H2 0.26439 0.55074 0.48291 0.01199 Uiso d 1 1
C C3 0.3611(2) 0.3345(2) 0.41520(10) 0.0071(2) Uani d 1 1
N N3 0.4604(2) 0.4241(2) 0.34310(10) 0.0083(2) Uani d 1 1
H H31 0.4170(10) 0.3930(10) 0.2766(3) 0.01240 Uiso d 1 1
H H32 0.5979(4) 0.4000(10) 0.3466(10) 0.01240 Uiso d 1 1
H H34 0.443(2) 0.5479(3) 0.3506(9) 0.01240 Uiso d 1 1

loop_
_atom_site_aniso_label
_atom_site_aniso_U_11
_atom_site_aniso_U_22
_atom_site_aniso_U_33
_atom_site_aniso_U_12
_atom_site_aniso_U_13
_atom_site_aniso_U_23
Cl1 0.0105(3) 0.0079(3) 0.0097(3) 0. -0.0003(3) 0.
N1 0.0110(10) 0.0060(10) 0.0100(10) 0. -0.0011(9) 0.
O11 0.0117(9) 0.0032(9) 0.0145(10) 0. -0.0032(8) 0.
O10 0.0168(7) 0.0076(6) 0.0184(7) -0.0016(6) -0.0052(6) -0.0023(6)
C1 0.0149(9) 0.0101(10) 0.0102(9) 0.0008(8) 0.0030(8) -0.0012(8)
C2 0.0128(9) 0.0058(9) 0.0113(9) 0.0008(8) 0.0011(7) -0.0014(7)
C3 0.0084(9) 0.0052(9) 0.0079(9) -0.0001(8) 0.0010(7) 0.0003(7)
N3 0.0099(8) 0.0049(7) 0.0100(7) -0.0008(6) 0.0002(6) 0.0008(6)

loop_
_atom_type_symbol
_atom_type_description
_atom_type_scat_dispersion_real
_atom_type_scat_dispersion_imag
_atom_type_scat_source
C C 0.0015 0.0010 'Su & Coppens. Acta. Cryst. (1997) A53, 749-762. '
H H 0.0000 0.0000 'Su & Coppens. Acta. Cryst. (1997) A53, 749-762. '
N N 0.0033 0.0020 'Su & Coppens. Acta. Cryst. (1997) A53, 749-762. '
O O 0.0061 0.0037 'Su & Coppens. Acta. Cryst. (1997) A53, 749-762. '
Cl Cl 0.1005 0.0999 'Su & Coppens. Acta. Cryst. (1997) A53, 749-762. '

loop_
_geom_angle_atom_site_label_1
_geom_angle_atom_site_label_2
_geom_angle_atom_site_label_3
_geom_angle_site_symmetry_3
_geom_angle
O11 N1 O10 . 118.6(2)
O10 N1 O10 7_575 122.8(2)
C1 C2 C3 . 119.8(2)
C1 C2 H2 . 120.1
H1 C1 C2 . 118.4
C2 C3 N3 . 119.5(2)
H2 C2 C3 . 120.1
C3 N3 H32 . 111.2(7)
C3 N3 H34 . 111.3(7)
C3 N3 H31 . 111.1(6)
H31 N3 H32 . 107.7(8)
H31 N3 H34 . 107.6(9)
H32 N3 H34 . 107.7(10)

loop_
_geom_bond_atom_site_label_1
_geom_bond_atom_site_label_2
_geom_bond_distance
N1 O10 1.243(2)
N1 O11 1.284(3)
C1 C2 1.395(3)
C1 H1 1.083
C2 C3 1.389(3)
C2 H2 1.083
C3 N3 1.461(2)
N3 H32 1.033(4)
N3 H34 1.033(4)
N3 H31 1.033(4)

loop_
_geom_hbond_atom_site_label_D
_geom_hbond_atom_site_label_H
_geom_hbond_atom_site_label_A
_geom_hbond_site_symmetry_A
_geom_hbond_distance_DH
_geom_hbond_distance_HA
_geom_hbond_distance_DA
_geom_hbond_angle_DHA
N3 H34 O10 1_555 1.033(4) 2.410(10) 2.896(2) 107.4(9)
N3 H34 N1 1_555 1.033(4) 2.429(9) 3.263(2) 137.1(8)
N3 H31 Cl1 2_455 1.033(4) 2.181(4) 3.179(2) 161.8(5)
N3 H32 Cl1 1_555 1.033(4) 2.183(5) 3.156(2) 156.2(5)
C2 H2 O11 1_555 1.08 2.48 3.299(2) 132
C1 H1 O10 5_566 1.08 2.52 3.427(2) 141

loop_
_geom_torsion_atom_site_label_1
_geom_torsion_atom_site_label_2
_geom_torsion_atom_site_label_3
_geom_torsion_atom_site_label_4
_geom_torsion
C1 C2 C3 N3 -179.8(2)
H1 C1 C2 C3 176.3
H1 C1 C2 H2 -3.7
C2 C3 N3 H32 118.0(8)
C2 C3 N3 H34 -2.1(7)
C2 C3 N3 H31 -122.0(7)
H2 C2 C3 N3 0.2
